data_4027841
loop_
_publ_author_name
'Shinn Dee Yeoh'
'Colin E. Skene'
'Jonathan M. White'

_publ_section_title
;
 Hyperconjugation Involving Strained Carbon-Carbon Bonds. Structural
 Analysis of Ester and Ether Derivatives and One-Bond 13C-13C Coupling
 Constants of \a- and \b-Nopinol
;
_journal_name_full 'Journal of Organic Chemistry'
_journal_page_first 311
_journal_page_last 319
_journal_paper_doi 10.1021/jo3020243
_journal_volume 78
_journal_year 2013
_chemical_formula_sum 'C15 H19 N O3'
_chemical_formula_weight 261.31
_chemical_name_systematic
;
 ?
;
_space_group_IT_number 19
_symmetry_cell_setting orthorhombic
_symmetry_space_group_name_Hall 'P 2ac 2ab'
_symmetry_space_group_name_H-M 'P 21 21 21'
_atom_sites_solution_hydrogens geom
_atom_sites_solution_primary direct
_atom_sites_solution_secondary difmap
_audit_creation_method SHELXL-97
_cell_angle_alpha 90.00
_cell_angle_beta 90.00
_cell_angle_gamma 90.00
_cell_formula_units_Z 4
_cell_length_a 10.2043(6)
_cell_length_b 11.1772(7)
_cell_length_c 12.1590(8)
_cell_measurement_reflns_used 5068
_cell_measurement_temperature 130(2)
_cell_measurement_theta_max 27.51
_cell_measurement_theta_min 2.48
_cell_volume 1386.80(15)
_computing_cell_refinement 'Bruker SMART'
_computing_data_collection 'Bruker SMART'
_computing_data_reduction 'Bruker SAINT'
_computing_molecular_graphics 'Bruker SHELXTL'
_computing_publication_material 'Bruker SHELXTL'
_computing_structure_refinement 'Bruker SHELXTL'
_computing_structure_solution 'Bruker SHELXTL'
_diffrn_ambient_temperature 130(2)
_diffrn_measured_fraction_theta_full 0.997
_diffrn_measured_fraction_theta_max 0.997
_diffrn_measurement_device_type 'CCD area detector'
_diffrn_measurement_method 'phi and omega scans'
_diffrn_radiation_monochromator graphite
_diffrn_radiation_source 'fine-focus sealed tube'
_diffrn_radiation_type MoK\a
_diffrn_radiation_wavelength 0.71073
_diffrn_reflns_av_R_equivalents 0.0181
_diffrn_reflns_av_sigmaI/netI 0.0209
_diffrn_reflns_limit_h_max 13
_diffrn_reflns_limit_h_min -11
_diffrn_reflns_limit_k_max 14
_diffrn_reflns_limit_k_min -13
_diffrn_reflns_limit_l_max 15
_diffrn_reflns_limit_l_min -15
_diffrn_reflns_number 8822
_diffrn_reflns_theta_full 27.51
_diffrn_reflns_theta_max 27.51
_diffrn_reflns_theta_min 2.48
_exptl_absorpt_coefficient_mu 0.087
_exptl_absorpt_correction_T_max 1.00
_exptl_absorpt_correction_T_min 0.88
_exptl_absorpt_correction_type multi-scan
_exptl_absorpt_process_details SADABS
_exptl_crystal_colour colourless
_exptl_crystal_density_diffrn 1.252
_exptl_crystal_description block
_exptl_crystal_F_000 560
_exptl_crystal_size_max 0.50
_exptl_crystal_size_mid 0.45
_exptl_crystal_size_min 0.40
_refine_diff_density_max 0.289
_refine_diff_density_min -0.278
_refine_diff_density_rms 0.039
_refine_ls_abs_structure_details 'Flack H D (1983), Acta Cryst. A39, 876-881'
_refine_ls_abs_structure_Flack -0.1(10)
_refine_ls_extinction_coef 0.007(2)
_refine_ls_extinction_expression Fc^*^=kFc[1+0.001xFc^2^\l^3^/sin(2\q)]^-1/4^
_refine_ls_extinction_method SHELXL
_refine_ls_goodness_of_fit_ref 1.025
_refine_ls_hydrogen_treatment mixed
_refine_ls_matrix_type full
_refine_ls_number_parameters 175
_refine_ls_number_reflns 3170
_refine_ls_number_restraints 0
_refine_ls_restrained_S_all 1.025
_refine_ls_R_factor_all 0.0391
_refine_ls_R_factor_gt 0.0378
_refine_ls_shift/su_max 0.000
_refine_ls_shift/su_mean 0.000
_refine_ls_structure_factor_coef Fsqd
_refine_ls_weighting_details 'calc w=1/[\s^2^(Fo^2^)+(0.0601P)^2^+0.2532P] where P=(Fo^2^+2Fc^2^)/3'
_refine_ls_weighting_scheme calc
_refine_ls_wR_factor_gt 0.0976
_refine_ls_wR_factor_ref 0.0986
_reflns_number_gt 3054
_reflns_number_total 3170
_reflns_threshold_expression >2sigma(I)
_cod_data_source_file jo3020243_si_003.cif
_cod_data_source_block jmwsdy43
_cod_database_code 4027841

loop_
_symmetry_equiv_pos_as_xyz
'x, y, z'
'-x+1/2, -y, z+1/2'
'-x, y+1/2, -z+1/2'
'x+1/2, -y+1/2, -z'

loop_
_atom_site_label
_atom_site_type_symbol
_atom_site_fract_x
_atom_site_fract_y
_atom_site_fract_z
_atom_site_U_iso_or_equiv
_atom_site_adp_type
_atom_site_occupancy
_atom_site_symmetry_multiplicity
_atom_site_calc_flag
_atom_site_refinement_flags
O1 O 0.88195(9) 0.82217(9) 0.81890(8) 0.0270(2) Uani 1 1 d .
N1 N 1.32536(15) 0.94014(12) 0.57610(11) 0.0387(3) Uani 1 1 d .
O3 O 1.38721(12) 1.03070(12) 0.59719(10) 0.0438(3) Uani 1 1 d .
C2 C 0.84871(13) 0.88019(12) 0.92272(11) 0.0243(3) Uani 1 1 d .
H1 H 0.9319 0.9050 0.9598 0.029 Uiso 1 1 calc R
C14 C 1.17676(13) 0.98411(13) 0.72846(11) 0.0265(3) Uani 1 1 d .
H12 H 1.2304 1.0506 0.7468 0.032 Uiso 1 1 calc R
C15 C 1.06673(13) 0.95766(12) 0.79100(11) 0.0246(3) Uani 1 1 d .
H11 H 1.0448 1.0059 0.8526 0.030 Uiso 1 1 calc R
C10 C 0.98829(12) 0.85962(11) 0.76295(11) 0.0226(3) Uani 1 1 d .
C13 C 1.20758(15) 0.91283(13) 0.63924(12) 0.0289(3) Uani 1 1 d .
C11 C 1.01952(15) 0.79110(12) 0.66998(11) 0.0287(3) Uani 1 1 d .
H15 H 0.9643 0.7266 0.6491 0.034 Uiso 1 1 calc R
C4 C 0.64774(15) 0.82212(14) 1.04359(12) 0.0314(3) Uani 1 1 d .
H5A H 0.5802 0.7636 1.0206 0.038 Uiso 1 1 calc R
H5B H 0.6535 0.8198 1.1248 0.038 Uiso 1 1 calc R
O2 O 1.35847(19) 0.86966(13) 0.50386(13) 0.0692(5) Uani 1 1 d .
C12 C 1.12931(17) 0.81658(12) 0.60890(11) 0.0323(3) Uani 1 1 d .
H14 H 1.1514 0.7691 0.5468 0.039 Uiso 1 1 calc R
C6 C 0.61792(13) 0.96253(13) 0.88079(12) 0.0264(3) Uani 1 1 d .
C7 C 0.72319(15) 1.03241(14) 1.02129(12) 0.0303(3) Uani 1 1 d .
H3A H 0.7850 1.0098 1.0805 0.036 Uiso 1 1 calc R
H3B H 0.6988 1.1180 1.0259 0.036 Uiso 1 1 calc R
C5 C 0.60544(14) 0.94624(13) 1.00799(12) 0.0285(3) Uani 1 1 d .
H4 H 0.5212 0.9750 1.0406 0.034 Uiso 1 1 calc R
C8 C 0.57982(14) 0.85934(14) 0.80571(12) 0.0321(3) Uani 1 1 d .
H8B H 0.6089 0.8766 0.7305 0.048 Uiso 1 1 calc R
H8A H 0.4844 0.8494 0.8066 0.048 Uiso 1 1 calc R
H8C H 0.6216 0.7856 0.8316 0.048 Uiso 1 1 calc R
C3 C 0.78141(15) 0.78466(14) 0.99448(14) 0.0334(3) Uani 1 1 d .
H6A H 0.8411 0.7635 1.0556 0.040 Uiso 1 1 calc R
H6B H 0.7683 0.7118 0.9495 0.040 Uiso 1 1 calc R
C1 C 0.76518(13) 0.99068(12) 0.90477(11) 0.0240(3) Uani 1 1 d .
H2 H 0.8053 1.0539 0.8573 0.029 Uiso 1 1 calc R
C9 C 0.54767(17) 1.07594(15) 0.84177(15) 0.0408(4) Uani 1 1 d .
H9A H 0.4527 1.0640 0.8461 0.061 Uiso 1 1 calc R
H9B H 0.5725 1.0930 0.7655 0.061 Uiso 1 1 calc R
H9C H 0.5729 1.1434 0.8887 0.061 Uiso 1 1 calc R

loop_
_atom_site_aniso_label
_atom_site_aniso_U_11
_atom_site_aniso_U_22
_atom_site_aniso_U_33
_atom_site_aniso_U_23
_atom_site_aniso_U_13
_atom_site_aniso_U_12
O1 0.0224(5) 0.0255(5) 0.0330(5) -0.0058(4) 0.0013(4) -0.0029(4)
N1 0.0486(8) 0.0324(7) 0.0349(7) 0.0120(6) 0.0184(6) 0.0162(6)
O3 0.0356(6) 0.0490(7) 0.0466(7) 0.0100(6) 0.0151(5) 0.0017(5)
C2 0.0204(6) 0.0257(6) 0.0267(6) 0.0000(5) 0.0008(5) -0.0017(5)
C14 0.0241(6) 0.0284(7) 0.0270(6) 0.0011(5) 0.0000(5) 0.0005(5)
C15 0.0241(6) 0.0257(6) 0.0240(6) -0.0055(5) 0.0004(5) 0.0000(5)
C10 0.0220(5) 0.0214(6) 0.0243(6) -0.0002(5) -0.0026(5) 0.0039(5)
C13 0.0324(7) 0.0281(7) 0.0263(6) 0.0068(5) 0.0067(6) 0.0101(5)
C11 0.0404(8) 0.0193(6) 0.0262(6) -0.0018(5) -0.0061(6) 0.0032(5)
C4 0.0304(7) 0.0340(7) 0.0298(6) 0.0048(6) 0.0051(6) -0.0068(6)
O2 0.1042(13) 0.0361(6) 0.0673(9) 0.0020(7) 0.0620(9) 0.0102(7)
C12 0.0514(9) 0.0232(6) 0.0223(6) -0.0006(5) 0.0049(6) 0.0115(6)
C6 0.0215(6) 0.0277(6) 0.0301(7) 0.0016(5) 0.0008(5) 0.0009(5)
C7 0.0301(7) 0.0291(7) 0.0318(7) -0.0061(6) 0.0039(5) -0.0033(6)
C5 0.0234(6) 0.0320(7) 0.0301(7) -0.0037(6) 0.0055(5) -0.0019(5)
C8 0.0284(7) 0.0377(8) 0.0304(7) -0.0002(6) -0.0042(6) -0.0056(6)
C3 0.0285(7) 0.0309(7) 0.0407(8) 0.0123(6) 0.0020(6) 0.0010(6)
C1 0.0229(6) 0.0205(6) 0.0286(6) -0.0002(5) 0.0042(5) -0.0017(5)
C9 0.0337(8) 0.0393(9) 0.0496(9) 0.0079(7) -0.0034(7) 0.0098(7)

loop_
_atom_type_symbol
_atom_type_description
_atom_type_scat_dispersion_real
_atom_type_scat_dispersion_imag
_atom_type_scat_source
C C 0.0033 0.0016 'International Tables Vol C Tables 4.2.6.8 and 6.1.1.4'
H H 0.0000 0.0000 'International Tables Vol C Tables 4.2.6.8 and 6.1.1.4'
N N 0.0061 0.0033 'International Tables Vol C Tables 4.2.6.8 and 6.1.1.4'
O O 0.0106 0.0060 'International Tables Vol C Tables 4.2.6.8 and 6.1.1.4'

loop_
_geom_angle_atom_site_label_1
_geom_angle_atom_site_label_2
_geom_angle_atom_site_label_3
_geom_angle
C10 O1 C2 119.08(10)
O3 N1 O2 122.71(15)
O3 N1 C13 119.29(13)
O2 N1 C13 117.99(15)
O1 C2 C1 111.60(11)
O1 C2 C3 106.59(11)
C1 C2 C3 113.29(11)
C13 C14 C15 119.42(13)
C14 C15 C10 119.74(12)
O1 C10 C15 125.52(12)
O1 C10 C11 114.86(12)
C15 C10 C11 119.62(12)
C14 C13 C12 121.59(13)
C14 C13 N1 118.68(14)
C12 C13 N1 119.72(13)
C12 C11 C10 120.53(13)
C5 C4 C3 112.86(12)
C11 C12 C13 119.05(13)
C8 C6 C9 108.78(12)
C8 C6 C5 119.00(12)
C9 C6 C5 111.40(12)
C8 C6 C1 120.68(12)
C9 C6 C1 109.95(12)
C5 C6 C1 85.25(10)
C5 C7 C1 86.09(10)
C4 C5 C7 108.57(12)
C4 C5 C6 111.47(12)
C7 C5 C6 88.15(11)
C2 C3 C4 115.10(12)
C2 C1 C7 105.58(11)
C2 C1 C6 113.79(11)
C7 C1 C6 88.01(10)

loop_
_geom_bond_atom_site_label_1
_geom_bond_atom_site_label_2
_geom_bond_distance
O1 C10 1.3474(16)
O1 C2 1.4591(16)
N1 O3 1.220(2)
N1 O2 1.2273(19)
N1 C13 1.4585(19)
C2 C1 1.5163(19)
C2 C3 1.5404(19)
C14 C13 1.382(2)
C14 C15 1.3879(18)
C15 C10 1.3992(18)
C10 C11 1.4021(19)
C13 C12 1.390(2)
C11 C12 1.374(2)
C4 C5 1.516(2)
C4 C3 1.547(2)
C6 C8 1.521(2)
C6 C9 1.532(2)
C6 C5 1.5624(19)
C6 C1 1.5626(18)
C7 C5 1.548(2)
C7 C1 1.5520(18)

loop_
_geom_torsion_atom_site_label_1
_geom_torsion_atom_site_label_2
_geom_torsion_atom_site_label_3
_geom_torsion_atom_site_label_4
_geom_torsion
C10 O1 C2 C1 86.34(13)
C10 O1 C2 C3 -149.48(12)
C13 C14 C15 C10 -0.16(19)
C2 O1 C10 C15 -5.39(18)
C2 O1 C10 C11 174.09(11)
C14 C15 C10 O1 177.60(12)
C14 C15 C10 C11 -1.86(19)
C15 C14 C13 C12 1.5(2)
C15 C14 C13 N1 -178.48(12)
O3 N1 C13 C14 -6.4(2)
O2 N1 C13 C14 173.11(15)
O3 N1 C13 C12 173.62(14)
O2 N1 C13 C12 -6.9(2)
O1 C10 C11 C12 -176.89(12)
C15 C10 C11 C12 2.62(19)
C10 C11 C12 C13 -1.3(2)
C14 C13 C12 C11 -0.7(2)
N1 C13 C12 C11 179.22(13)
C3 C4 C5 C7 -46.68(16)
C3 C4 C5 C6 48.81(16)
C1 C7 C5 C4 85.68(12)
C1 C7 C5 C6 -26.38(10)
C8 C6 C5 C4 39.61(17)
C9 C6 C5 C4 167.38(13)
C1 C6 C5 C4 -83.03(12)
C8 C6 C5 C7 148.86(13)
C9 C6 C5 C7 -83.37(13)
C1 C6 C5 C7 26.22(10)
O1 C2 C3 C4 -128.33(13)
C1 C2 C3 C4 -5.20(19)
C5 C4 C3 C2 2.01(19)
O1 C2 C1 C7 172.87(10)
C3 C2 C1 C7 52.55(15)
O1 C2 C1 C6 78.07(14)
C3 C2 C1 C6 -42.25(16)
C5 C7 C1 C2 -87.79(11)
C5 C7 C1 C6 26.38(10)
C8 C6 C1 C2 -41.08(18)
C9 C6 C1 C2 -168.92(12)
C5 C6 C1 C2 80.01(12)
C8 C6 C1 C7 -147.24(13)
C9 C6 C1 C7 84.91(13)
C5 C6 C1 C7 -26.15(10)
